data_4062091
loop_
_publ_author_name
'Bauer, Tillmann'
'Schulz, Stephan'
'Nieger, Martin'

_publ_section_title
;
Bis(alkylamino)phosphanes - Deprotonation Reactions and reactivity of
 t-BuP(NH-tBu)2 toward Group 13 Compounds
;
_journal_name_full Organometallics
_journal_year 2003
_chemical_formula_moiety '(C12 H30 Al N2 P)2'
_chemical_formula_sum 'C24 H60 Al2 N4 P2'
_chemical_formula_weight 520.66
_space_group_IT_number 14
_symmetry_cell_setting monoclinic
_symmetry_space_group_name_Hall '-P 2yn'
_symmetry_space_group_name_H-M 'P 1 21/n 1'
_cell_angle_alpha 90.00
_cell_angle_beta 109.291(2)
_cell_angle_gamma 90.00
_cell_formula_units_Z 2
_cell_length_a 12.1111(6)
_cell_length_b 8.8057(5)
_cell_length_c 16.1039(10)
_cell_measurement_temperature 123(2)
_cell_volume 1621.00(16)
_diffrn_ambient_temperature 123(2)
_exptl_crystal_density_diffrn 1.067
_cod_original_sg_symbol_H-M 'P 21/n'
_cod_database_code 4062091

loop_
_symmetry_equiv_pos_as_xyz
'x, y, z'
'-x+1/2, y+1/2, -z+1/2'
'-x, -y, -z'
'x-1/2, -y-1/2, z-1/2'

loop_
_atom_site_label
_atom_site_type_symbol
_atom_site_fract_x
_atom_site_fract_y
_atom_site_fract_z
_atom_site_U_iso_or_equiv
_atom_site_adp_type
_atom_site_occupancy
_atom_site_symmetry_multiplicity
_atom_site_calc_flag
_atom_site_refinement_flags
_atom_site_disorder_assembly
_atom_site_disorder_group
P1 P 0.31373(7) 0.39814(8) 0.51742(5) 0.0229(2) Uani 1 1 d . . .
Al1 Al 0.11591(8) 0.54005(9) 0.53073(6) 0.0263(3) Uani 1 1 d . . .
H1A H 0.118(2) 0.696(2) 0.5720(15) 0.032 Uiso 1 1 d . . .
H1B H 0.0283(19) 0.417(2) 0.5562(14) 0.032 Uiso 1 1 d . . .
N1 N 0.26562(19) 0.4275(2) 0.61060(14) 0.0217(6) Uani 1 1 d D . .
H1 H 0.246(2) 0.341(2) 0.6299(16) 0.026 Uiso 1 1 d D . .
N2 N 0.19587(18) 0.4960(2) 0.45436(14) 0.0204(6) Uani 1 1 d . . .
C1 C 0.2797(3) 0.1886(3) 0.49805(19) 0.0255(8) Uani 1 1 d . . .
C2 C 0.1553(2) 0.1443(3) 0.48938(18) 0.0305(8) Uani 1 1 d . . .
H2A H 0.1410 0.1664 0.5446 0.046 Uiso 1 1 calc R . .
H2B H 0.1441 0.0356 0.4764 0.046 Uiso 1 1 calc R . .
H2C H 0.1003 0.2025 0.4415 0.046 Uiso 1 1 calc R . .
C3 C 0.3035(3) 0.1531(3) 0.41240(19) 0.0361(9) Uani 1 1 d . . .
H3A H 0.2475 0.2082 0.3637 0.054 Uiso 1 1 calc R . .
H3B H 0.2951 0.0437 0.4008 0.054 Uiso 1 1 calc R . .
H3C H 0.3833 0.1846 0.4180 0.054 Uiso 1 1 calc R . .
C4 C 0.3690(2) 0.1002(3) 0.57234(18) 0.0349(8) Uani 1 1 d . . .
H4A H 0.3555 0.1204 0.6280 0.052 Uiso 1 1 calc R . .
H4B H 0.4483 0.1324 0.5770 0.052 Uiso 1 1 calc R . .
H4C H 0.3603 -0.0088 0.5595 0.052 Uiso 1 1 calc R . .
C5 C 0.3503(2) 0.5053(3) 0.69031(18) 0.0246(7) Uani 1 1 d . . .
C6 C 0.4532(2) 0.4021(3) 0.73437(18) 0.0318(8) Uani 1 1 d . . .
H6A H 0.4249 0.3079 0.7527 0.048 Uiso 1 1 calc R . .
H6B H 0.5069 0.4533 0.7860 0.048 Uiso 1 1 calc R . .
H6C H 0.4944 0.3784 0.6928 0.048 Uiso 1 1 calc R . .
C7 C 0.2832(3) 0.5362(3) 0.75363(18) 0.0367(9) Uani 1 1 d . . .
H7A H 0.2168 0.6032 0.7253 0.055 Uiso 1 1 calc R . .
H7B H 0.3352 0.5852 0.8069 0.055 Uiso 1 1 calc R . .
H7C H 0.2545 0.4402 0.7694 0.055 Uiso 1 1 calc R . .
C8 C 0.3911(2) 0.6531(3) 0.66158(18) 0.0342(9) Uani 1 1 d . . .
H8A H 0.3234 0.7183 0.6337 0.051 Uiso 1 1 calc R . .
H8B H 0.4318 0.6315 0.6194 0.051 Uiso 1 1 calc R . .
H8C H 0.4446 0.7051 0.7130 0.051 Uiso 1 1 calc R . .
C9 C 0.1903(2) 0.5715(3) 0.37020(18) 0.0255(8) Uani 1 1 d . . .
C10 C 0.0927(2) 0.4991(3) 0.29399(18) 0.0337(8) Uani 1 1 d . . .
H10A H 0.0183 0.5066 0.3056 0.051 Uiso 1 1 calc R . .
H10B H 0.1111 0.3920 0.2885 0.051 Uiso 1 1 calc R . .
H10C H 0.0861 0.5524 0.2392 0.051 Uiso 1 1 calc R . .
C11 C 0.1619(3) 0.7396(3) 0.3773(2) 0.0371(9) Uani 1 1 d . . .
H11A H 0.0878 0.7484 0.3892 0.056 Uiso 1 1 calc R . .
H11B H 0.1551 0.7912 0.3220 0.056 Uiso 1 1 calc R . .
H11C H 0.2246 0.7867 0.4255 0.056 Uiso 1 1 calc R . .
C12 C 0.3047(3) 0.5605(3) 0.35167(19) 0.0392(9) Uani 1 1 d . . .
H12A H 0.3239 0.4535 0.3469 0.059 Uiso 1 1 calc R . .
H12B H 0.3671 0.6082 0.3998 0.059 Uiso 1 1 calc R . .
H12C H 0.2972 0.6128 0.2964 0.059 Uiso 1 1 calc R . .

loop_
_atom_site_aniso_label
_atom_site_aniso_U_11
_atom_site_aniso_U_22
_atom_site_aniso_U_33
_atom_site_aniso_U_23
_atom_site_aniso_U_13
_atom_site_aniso_U_12
P1 0.0200(5) 0.0306(4) 0.0176(5) 0.0009(4) 0.0054(4) 0.0013(4)
Al1 0.0191(6) 0.0331(5) 0.0237(6) -0.0013(4) 0.0031(5) 0.0009(4)
N1 0.0192(15) 0.0246(14) 0.0183(15) -0.0004(12) 0.0023(12) -0.0036(12)
N2 0.0179(14) 0.0279(13) 0.0146(15) 0.0051(11) 0.0041(11) 0.0028(11)
C1 0.029(2) 0.0297(17) 0.017(2) 0.0010(14) 0.0065(16) 0.0020(15)
C2 0.033(2) 0.0267(18) 0.030(2) -0.0044(14) 0.0086(17) -0.0021(15)
C3 0.049(2) 0.0327(18) 0.030(2) -0.0026(15) 0.0180(18) 0.0048(16)
C4 0.033(2) 0.0343(17) 0.034(2) 0.0037(16) 0.0071(17) 0.0060(16)
C5 0.0193(18) 0.0336(19) 0.0175(19) -0.0055(14) 0.0013(15) -0.0027(15)
C6 0.0257(19) 0.0403(19) 0.025(2) -0.0008(15) 0.0024(15) -0.0041(16)
C7 0.035(2) 0.0451(19) 0.025(2) -0.0058(16) 0.0031(17) 0.0015(16)
C8 0.029(2) 0.0355(19) 0.031(2) -0.0068(15) 0.0005(17) -0.0075(15)
C9 0.0219(19) 0.0335(19) 0.0199(19) 0.0035(15) 0.0054(15) -0.0025(15)
C10 0.029(2) 0.0445(19) 0.024(2) 0.0050(15) 0.0036(16) 0.0017(16)
C11 0.041(2) 0.0364(19) 0.029(2) 0.0093(15) 0.0057(18) -0.0003(16)
C12 0.032(2) 0.059(2) 0.026(2) 0.0129(17) 0.0092(17) 0.0005(17)

loop_
_geom_bond_atom_site_label_1
_geom_bond_atom_site_label_2
_geom_bond_distance
_geom_bond_site_symmetry_2
_geom_bond_publ_flag
P1 N2 1.689(2) . ?
P1 N1 1.799(2) . ?
P1 C1 1.894(3) . ?
P1 Al1 2.7726(12) . ?
Al1 N2 1.841(2) . ?
Al1 H1B 1.88(2) 3_566 ?
H1B AL1 1.88(2) 3_566 ?
Al1 N1 2.094(2) . ?
Al1 Al1 2.7428(17) 3_566 ?
Al1 H1A 1.52(2) . ?
Al1 H1B 1.66(2) . ?
N1 C5 1.516(3) . ?
N1 H1 0.889(15) . ?
N2 C9 1.491(3) . ?
C1 C2 1.517(4) . ?
C1 C3 1.532(4) . ?
C1 C4 1.534(3) . ?
C2 H2A 0.9800 . ?
C2 H2B 0.9800 . ?
C2 H2C 0.9800 . ?
C3 H3A 0.9800 . ?
C3 H3B 0.9800 . ?
C3 H3C 0.9800 . ?
C4 H4A 0.9800 . ?
C4 H4B 0.9800 . ?
C4 H4C 0.9800 . ?
C5 C6 1.516(3) . ?
C5 C8 1.518(3) . ?
C5 C7 1.524(4) . ?
C6 H6A 0.9800 . ?
C6 H6B 0.9800 . ?
C6 H6C 0.9800 . ?
C7 H7A 0.9800 . ?
C7 H7B 0.9800 . ?
C7 H7C 0.9800 . ?
C8 H8A 0.9800 . ?
C8 H8B 0.9800 . ?
C8 H8C 0.9800 . ?
C9 C12 1.514(4) . ?
C9 C11 1.532(3) . ?
C9 C10 1.534(3) . ?
C10 H10A 0.9800 . ?
C10 H10B 0.9800 . ?
C10 H10C 0.9800 . ?
C11 H11A 0.9800 . ?
C11 H11B 0.9800 . ?
C11 H11C 0.9800 . ?
C12 H12A 0.9800 . ?
C12 H12B 0.9800 . ?
C12 H12C 0.9800 . ?
